data_4060913
loop_
_publ_author_name
'Ito, Jun-ichi'
'Shima, Takanori'
'Suzuki, Hiroharu'

_publ_section_title
;
 Synthesis of Group 8-Group 6 Heterotrimetallic Polyhydrido Complexes
 Having Only a C~5~Me~5~ Group as Auxiliary Ligand
;
_journal_coden_ASTM ORGND7
_journal_issue 6
_journal_name_full Organometallics
_journal_page_first 1333
_journal_page_last 1336
_journal_paper_doi 10.1021/om050963c
_journal_volume 25
_journal_year 2006
_chemical_formula_sum 'C31 H54 Ru W2'
_chemical_formula_weight 895.51
_space_group_IT_number 2
_symmetry_cell_setting triclinic
_symmetry_space_group_name_Hall '-P 1'
_symmetry_space_group_name_H-M 'P -1'
_cell_angle_alpha 94.46(3)
_cell_angle_beta 100.65(3)
_cell_angle_gamma 110.17(3)
_cell_formula_units_Z 2
_cell_length_a 8.039(8)
_cell_length_b 11.224(16)
_cell_length_c 19.51(3)
_cell_measurement_temperature 223(2)
_cell_volume 1605(3)
_diffrn_ambient_temperature 223(2)
_exptl_crystal_density_diffrn 1.853
_cod_duplicate_entry 4074868
_cod_depositor_comments
;
The following automatic conversions were performed:
'_symmetry_cell_setting' value 'Triclinic' changed to 'triclinic'
according to '/home/saulius/struct/CIF-dictionaries/cif_core.dic'
dictionary named 'cif_core.dic' version 2.4.1 from 2010-06-29.

Automatic conversion script
Id: cif_fix_enum 1527 2010-12-29 10:47:43Z saulius 
;
_cod_database_code 4060913

loop_
_symmetry_equiv_pos_as_xyz
'x, y, z'
'-x, -y, -z'

loop_
_atom_site_label
_atom_site_type_symbol
_atom_site_fract_x
_atom_site_fract_y
_atom_site_fract_z
_atom_site_U_iso_or_equiv
_atom_site_adp_type
_atom_site_occupancy
_atom_site_symmetry_multiplicity
_atom_site_calc_flag
_atom_site_refinement_flags
_atom_site_disorder_assembly
_atom_site_disorder_group
W1 W 0.70399(6) 0.83709(4) 0.79275(2) 0.04710(18) Uani 1 1 d . . .
W2 W 0.59009(7) 0.78295(5) 0.65605(2) 0.05545(19) Uani 1 1 d . . .
Ru1 Ru 0.44291(12) 0.61493(7) 0.76749(4) 0.0468(2) Uani 1 1 d . . .
C1 C 1.0045(16) 0.9311(12) 0.8575(6) 0.054(3) Uani 1 1 d . . .
C2 C 0.9401(19) 1.0288(12) 0.8315(7) 0.070(4) Uani 1 1 d . . .
C3 C 0.796(2) 1.0332(11) 0.8652(7) 0.066(4) Uani 1 1 d . . .
C4 C 0.7747(14) 0.9379(11) 0.9127(5) 0.053(3) Uani 1 1 d . . .
C5 C 0.8992(18) 0.8799(10) 0.9077(5) 0.058(3) Uani 1 1 d . . .
C6 C 1.166(2) 0.905(2) 0.8398(8) 0.092(6) Uani 1 1 d . . .
H6A H 1.1950 0.9428 0.7985 0.138 Uiso 1 1 calc R . .
H6B H 1.1361 0.8129 0.8303 0.138 Uiso 1 1 calc R . .
H6C H 1.2701 0.9423 0.8794 0.138 Uiso 1 1 calc R . .
C7 C 1.029(3) 1.1213(19) 0.7847(11) 0.116(8) Uani 1 1 d . . .
H7A H 1.0820 1.0799 0.7543 0.174 Uiso 1 1 calc R . .
H7B H 1.1229 1.1970 0.8138 0.174 Uiso 1 1 calc R . .
H7C H 0.9377 1.1463 0.7560 0.174 Uiso 1 1 calc R . .
C8 C 0.713(3) 1.1287(16) 0.8593(11) 0.109(7) Uani 1 1 d . . .
H8A H 0.5877 1.0912 0.8629 0.164 Uiso 1 1 calc R . .
H8B H 0.7179 1.1584 0.8141 0.164 Uiso 1 1 calc R . .
H8C H 0.7791 1.2006 0.8970 0.164 Uiso 1 1 calc R . .
C9 C 0.646(2) 0.916(2) 0.9611(8) 0.100(6) Uani 1 1 d . . .
H9A H 0.5495 0.9470 0.9433 0.149 Uiso 1 1 calc R . .
H9B H 0.7110 0.9625 1.0079 0.149 Uiso 1 1 calc R . .
H9C H 0.5933 0.8252 0.9633 0.149 Uiso 1 1 calc R . .
C10 C 0.926(2) 0.7778(14) 0.9508(7) 0.075(4) Uani 1 1 d . . .
H10A H 1.0179 0.7500 0.9367 0.112 Uiso 1 1 calc R . .
H10B H 0.8120 0.7049 0.9425 0.112 Uiso 1 1 calc R . .
H10C H 0.9645 0.8133 1.0005 0.112 Uiso 1 1 calc R . .
C11 C 0.593(2) 0.850(2) 0.5459(8) 0.086(5) Uani 1 1 d . . .
C12 C 0.440(2) 0.7404(13) 0.5327(6) 0.067(4) Uani 1 1 d . . .
C13 C 0.322(2) 0.7628(11) 0.5730(6) 0.063(3) Uani 1 1 d . . .
C14 C 0.3938(19) 0.8837(12) 0.6113(6) 0.060(3) Uani 1 1 d . . .
C15 C 0.566(3) 0.9481(15) 0.5950(9) 0.097(7) Uani 1 1 d . . .
C16 C 0.749(4) 0.877(4) 0.5063(15) 0.190(18) Uani 1 1 d . . .
H16A H 0.8185 0.9689 0.5143 0.285 Uiso 1 1 calc R . .
H16B H 0.6978 0.8482 0.4561 0.285 Uiso 1 1 calc R . .
H16C H 0.8275 0.8321 0.5235 0.285 Uiso 1 1 calc R . .
C17 C 0.390(4) 0.623(2) 0.4780(9) 0.136(10) Uani 1 1 d . . .
H17A H 0.2974 0.5509 0.4903 0.205 Uiso 1 1 calc R . .
H17B H 0.4967 0.6016 0.4769 0.205 Uiso 1 1 calc R . .
H17C H 0.3429 0.6401 0.4320 0.205 Uiso 1 1 calc R . .
C18 C 0.122(3) 0.6705(19) 0.5663(11) 0.104(6) Uani 1 1 d . . .
H18A H 0.1130 0.5821 0.5571 0.156 Uiso 1 1 calc R . .
H18B H 0.0425 0.6879 0.5278 0.156 Uiso 1 1 calc R . .
H18C H 0.0848 0.6841 0.6100 0.156 Uiso 1 1 calc R . .
C19 C 0.301(3) 0.945(2) 0.6561(9) 0.102(6) Uani 1 1 d . . .
H19A H 0.3854 1.0293 0.6792 0.153 Uiso 1 1 calc R . .
H19B H 0.2634 0.8915 0.6915 0.153 Uiso 1 1 calc R . .
H19C H 0.1956 0.9522 0.6264 0.153 Uiso 1 1 calc R . .
C20 C 0.694(4) 1.0853(18) 0.6169(14) 0.169(15) Uani 1 1 d . . .
H20A H 0.8173 1.0882 0.6311 0.254 Uiso 1 1 calc R . .
H20B H 0.6616 1.1240 0.6562 0.254 Uiso 1 1 calc R . .
H20C H 0.6842 1.1322 0.5776 0.254 Uiso 1 1 calc R . .
C21 C 0.2621(17) 0.5125(11) 0.8317(6) 0.056(3) Uani 1 1 d . . .
C22 C 0.1564(19) 0.4980(13) 0.7615(7) 0.070(4) Uani 1 1 d . . .
C23 C 0.2282(18) 0.4302(11) 0.7144(6) 0.063(3) Uani 1 1 d . . .
C24 C 0.3735(19) 0.4056(11) 0.7557(7) 0.059(3) Uani 1 1 d . . .
C25 C 0.3944(17) 0.4566(11) 0.8275(6) 0.057(3) Uani 1 1 d . . .
C26 C 0.218(3) 0.5641(14) 0.8968(9) 0.086(5) Uani 1 1 d . . .
H26A H 0.3302 0.6067 0.9330 0.103 Uiso 1 1 calc R . .
H26B H 0.1643 0.6285 0.8852 0.103 Uiso 1 1 calc R . .
C27 C -0.015(2) 0.5259(19) 0.7448(11) 0.091(5) Uani 1 1 d . . .
H27A H -0.0136 0.5728 0.7051 0.136 Uiso 1 1 calc R . .
H27B H -0.0234 0.5770 0.7855 0.136 Uiso 1 1 calc R . .
H27C H -0.1194 0.4457 0.7329 0.136 Uiso 1 1 calc R . .
C28 C 0.150(3) 0.3822(15) 0.6359(8) 0.091(5) Uani 1 1 d . . .
H28A H 0.0190 0.3571 0.6259 0.137 Uiso 1 1 calc R . .
H28B H 0.1810 0.3088 0.6223 0.137 Uiso 1 1 calc R . .
H28C H 0.2011 0.4502 0.6094 0.137 Uiso 1 1 calc R . .
C29 C 0.483(3) 0.3312(14) 0.7288(11) 0.087(5) Uani 1 1 d . . .
H29A H 0.5723 0.3260 0.7680 0.131 Uiso 1 1 calc R . .
H29B H 0.5440 0.3752 0.6944 0.131 Uiso 1 1 calc R . .
H29C H 0.4010 0.2452 0.7068 0.131 Uiso 1 1 calc R . .
C30 C 0.528(3) 0.4403(16) 0.8897(9) 0.092(6) Uani 1 1 d . . .
H30A H 0.5692 0.5147 0.9261 0.137 Uiso 1 1 calc R . .
H30B H 0.6311 0.4322 0.8737 0.137 Uiso 1 1 calc R . .
H30C H 0.4672 0.3637 0.9087 0.137 Uiso 1 1 calc R . .
C31 C 0.096(5) 0.467(3) 0.9238(16) 0.171(14) Uani 1 1 d . . .
H31A H 0.1035 0.4956 0.9728 0.257 Uiso 1 1 calc R . .
H31B H 0.1264 0.3904 0.9204 0.257 Uiso 1 1 calc R . .
H31C H -0.0274 0.4464 0.8968 0.257 Uiso 1 1 calc R . .

loop_
_atom_site_aniso_label
_atom_site_aniso_U_11
_atom_site_aniso_U_22
_atom_site_aniso_U_33
_atom_site_aniso_U_23
_atom_site_aniso_U_13
_atom_site_aniso_U_12
W1 0.0498(3) 0.0332(2) 0.0434(2) 0.00162(14) -0.00079(16) 0.00354(17)
W2 0.0708(4) 0.0505(3) 0.0390(2) 0.00752(17) 0.00376(19) 0.0191(2)
Ru1 0.0462(5) 0.0275(4) 0.0506(4) -0.0002(3) -0.0020(3) 0.0016(3)
C1 0.049(6) 0.055(6) 0.043(5) 0.000(4) 0.001(4) 0.007(5)
C2 0.064(8) 0.047(6) 0.057(6) 0.007(5) -0.011(5) -0.020(6)
C3 0.075(9) 0.031(5) 0.069(7) -0.009(5) -0.018(6) 0.012(5)
C4 0.041(5) 0.063(7) 0.038(5) -0.024(4) -0.008(4) 0.011(5)
C5 0.078(8) 0.041(5) 0.028(4) -0.008(3) -0.015(4) 0.005(5)
C6 0.059(9) 0.131(15) 0.063(8) -0.019(9) 0.012(6) 0.014(9)
C7 0.086(12) 0.096(14) 0.110(14) 0.053(11) -0.013(10) -0.025(10)
C8 0.108(14) 0.065(10) 0.125(15) -0.022(9) -0.036(12) 0.034(9)
C9 0.064(9) 0.132(16) 0.064(9) -0.022(9) 0.008(7) 0.000(10)
C10 0.083(10) 0.060(8) 0.064(8) 0.016(6) -0.007(6) 0.017(7)
C11 0.088(11) 0.140(16) 0.061(8) 0.052(10) 0.030(7) 0.065(11)
C12 0.111(12) 0.052(7) 0.034(5) 0.001(4) 0.004(5) 0.032(7)
C13 0.082(9) 0.041(6) 0.047(6) 0.003(4) -0.008(5) 0.010(5)
C14 0.074(8) 0.053(7) 0.050(6) 0.006(5) 0.000(5) 0.029(6)
C15 0.110(13) 0.057(9) 0.078(10) 0.031(7) -0.027(9) -0.005(8)
C16 0.14(2) 0.36(5) 0.15(2) 0.18(3) 0.094(19) 0.14(3)
C17 0.21(3) 0.15(2) 0.058(9) -0.030(11) -0.019(12) 0.12(2)
C18 0.093(13) 0.085(12) 0.097(13) 0.017(10) -0.022(10) 0.009(10)
C19 0.136(18) 0.128(16) 0.065(9) 0.013(9) 0.011(10) 0.083(14)
C20 0.16(2) 0.061(11) 0.17(2) 0.056(12) -0.094(17) -0.045(12)
C21 0.053(6) 0.037(6) 0.066(7) 0.010(4) 0.019(5) -0.001(5)
C22 0.063(8) 0.045(7) 0.071(8) 0.011(5) 0.011(6) -0.017(6)
C23 0.062(7) 0.038(6) 0.057(6) 0.003(4) 0.003(5) -0.017(5)
C24 0.070(8) 0.031(5) 0.069(7) 0.013(4) 0.018(6) 0.010(5)
C25 0.059(7) 0.036(5) 0.060(6) 0.011(4) 0.005(5) 0.002(5)
C26 0.118(14) 0.046(7) 0.078(9) 0.003(6) 0.041(9) 0.004(8)
C27 0.052(8) 0.111(14) 0.129(15) 0.052(11) 0.024(9) 0.045(9)
C28 0.111(13) 0.061(9) 0.057(7) -0.014(6) -0.007(8) -0.005(8)
C29 0.097(12) 0.043(8) 0.128(14) 0.013(8) 0.050(10) 0.022(7)
C30 0.113(14) 0.066(9) 0.072(9) 0.015(7) -0.015(9) 0.022(9)
C31 0.23(4) 0.15(3) 0.13(2) 0.024(19) 0.08(2) 0.04(3)

loop_
_geom_bond_atom_site_label_1
_geom_bond_atom_site_label_2
_geom_bond_distance
_geom_bond_site_symmetry_2
_geom_bond_publ_flag
W1 C2 2.281(11) . ?
W1 C3 2.324(11) . ?
W1 C1 2.335(11) . ?
W1 C4 2.394(9) . ?
W1 C5 2.395(9) . ?
W1 Ru1 2.585(3) . ?
W1 W2 2.605(4) . ?
W2 C15 2.324(14) . ?
W2 C14 2.325(12) . ?
W2 C11 2.331(13) . ?
W2 C13 2.372(13) . ?
W2 C12 2.414(12) . ?
W2 Ru1 3.120(3) . ?
Ru1 C25 2.167(11) . ?
Ru1 C21 2.179(11) . ?
Ru1 C22 2.198(13) . ?
Ru1 C24 2.202(12) . ?
Ru1 C23 2.211(11) . ?
C1 C5 1.437(17) . ?
C1 C2 1.45(2) . ?
C1 C6 1.52(2) . ?
C2 C3 1.45(2) . ?
C2 C7 1.52(2) . ?
C3 C8 1.44(2) . ?
C3 C4 1.455(19) . ?
C4 C5 1.382(18) . ?
C4 C9 1.50(2) . ?
C5 C10 1.523(17) . ?
C11 C12 1.37(2) . ?
C11 C15 1.51(3) . ?
C11 C16 1.55(3) . ?
C12 C13 1.41(2) . ?
C12 C17 1.52(2) . ?
C13 C14 1.371(17) . ?
C13 C18 1.56(2) . ?
C14 C15 1.43(2) . ?
C14 C19 1.51(2) . ?
C15 C20 1.50(2) . ?
C21 C25 1.420(19) . ?
C21 C22 1.438(19) . ?
C21 C26 1.506(19) . ?
C22 C23 1.47(2) . ?
C22 C27 1.50(2) . ?
C23 C24 1.413(19) . ?
C23 C28 1.522(18) . ?
C24 C25 1.429(18) . ?
C24 C29 1.53(2) . ?
C25 C30 1.531(19) . ?
C26 C31 1.41(3) . ?
